data_1574686
loop_
_publ_author_name
'Yagami, Ryota'
'Xu, Wei'
'Kobayashi, Toi'
'Nagata, Yuuya'
'Kumagai, Naoya'

_publ_section_title
;
 iso-TEtraQuinoline (i-TEQ): an inherently chiral N4 macrocyclic quinoline
 tetramer
;
_journal_issue 24
_journal_name_full 'Chemical Science'
_journal_page_first 10714
_journal_page_last 10721
_journal_paper_doi 10.1039/D5SC02937F
_journal_volume 16
_journal_year 2025
_chemical_absolute_configuration rmad
_chemical_formula_moiety '2(C16 H10 N2 O)'
_chemical_formula_sum 'C32 H20 N4 O2'
_chemical_formula_weight 492.52
_space_group_crystal_system tetragonal
_space_group_IT_number 81
_space_group_name_Hall 'P -4'
_space_group_name_H-M_alt 'P -4'
_atom_sites_solution_hydrogens geom
_atom_sites_solution_primary dual
_audit_creation_date 2021-11-16
_audit_creation_method
;
Olex2 1.5
(compiled 2021.10.07 svn.r9718050b for OlexSys, GUI svn.r6410)
;
_audit_update_record
;
2024-10-21 deposited with the CCDC.	2025-05-16 downloaded from the CCDC.
;
_cell_angle_alpha 90
_cell_angle_beta 90
_cell_angle_gamma 90
_cell_formula_units_Z 4
_cell_length_a 14.10340(10)
_cell_length_b 14.10340(10)
_cell_length_c 11.60890(10)
_cell_measurement_reflns_used 16291
_cell_measurement_temperature 93.15
_cell_measurement_theta_max 76.6330
_cell_measurement_theta_min 4.4210
_cell_volume 2309.08(3)
_computing_cell_refinement 'CrysAlisPro 1.171.41.116a (Rigaku OD, 2021)'
_computing_data_collection 'CrysAlisPro 1.171.41.116a (Rigaku OD, 2021)'
_computing_data_reduction 'CrysAlisPro 1.171.41.116a (Rigaku OD, 2021)'
_computing_molecular_graphics 'Olex2 1.5 (Dolomanov et al., 2009)'
_computing_publication_material 'Olex2 1.5 (Dolomanov et al., 2009)'
_computing_structure_refinement 'SHELXL 2018/3 (Sheldrick, 2015)'
_computing_structure_solution 'SHELXT 2018/2 (Sheldrick, 2018)'
_diffrn_ambient_temperature 93.15
_diffrn_detector 'Rigaku HyPix-6000 area detector'
_diffrn_detector_area_resol_mean 10.0
_diffrn_detector_type 'HPC area detector'
_diffrn_measured_fraction_theta_full 1.000
_diffrn_measured_fraction_theta_max 0.972
_diffrn_measurement_details
;
List of Runs (angles in degrees, time in seconds):

  # Type    Start    End  Width  t~exp~   \w     \q     \k     \f   Frames
#--------------------------------------------------------------------------
  1  \w   -100.00 -75.00   0.50    1.02    --  -48.46 155.00-148.00   50
  2  \w    -85.00 -52.00   0.50    1.02    --  -48.46 134.00 -43.00   66
  3  \w   -101.00 -76.00   0.50    1.02    --  -48.46  -9.00 102.00   50
  4  \w     -9.00  24.00   0.50    1.02    --  -48.46   9.00 -83.00   66
  5  \w     52.00  77.00   0.50    1.02    --   48.46   9.00 -83.00   50
  6  \w     71.00  96.00   0.50    1.02    --   48.46 134.00 -43.00   50
  7  \w     71.00  96.00   0.50    1.02    --   48.46 135.00 135.00   50
  8  \w   -136.00-111.00   0.50    4.07    -- -100.00-155.00 173.00   50
  9  \w   -101.00 -72.00   0.50    4.07    -- -100.00 134.00 -43.00   58
 10  \w   -167.00-122.00   0.50    4.07    -- -100.00-135.00  70.00   90
 11  \w   -146.00-121.00   0.50    4.07    -- -100.00  -9.00 102.00   50
 12  \w    111.00 136.00   0.50    4.07    --  107.23 134.00 -43.00   50
 13  \w    103.00 128.00   0.50    4.07    --  107.23 120.00  54.00   50
 14  \w    119.00 144.00   0.50    4.07    --  107.23   9.00 -83.00   50
 15  \w     36.00 119.00   0.50    4.07    --  107.23-135.00  70.00  166
 16  \w    -70.00 -33.00   0.50    1.02    --  -48.46 -57.00  30.00   74
 17  \w    -53.00 -27.00   0.50    1.02    --  -48.46 -77.00   0.00   52
 18  \w    -65.00 -36.00   0.50    1.02    --  -48.46 -38.00   0.00   58
 19  \w    -65.00 -29.00   0.50    1.02    --  -48.46 -77.00 -30.00   72
 20  \w     37.00 122.00   0.50    1.02    --   48.46  19.00  30.00  170
 21  \w     26.00  52.00   0.50    1.02    --   48.46  77.00 -30.00   52
 22  \w   -166.00-140.00   0.50    4.07    -- -100.00 -77.00   0.00   52
 23  \w   -173.00 -82.00   0.50    4.07    -- -100.00 -65.00   8.66  182
 24  \w   -106.00 -80.00   0.50    4.07    -- -100.00 -74.00   0.96   52
 25  \w   -109.00 -83.00   0.50    4.07    -- -100.00 -61.00  30.00   52
 26  \w   -117.00 -81.00   0.50    4.07    -- -100.00 -67.00  -5.30   72
 27  \w   -104.00 -78.00   0.50    4.07    -- -100.00 -75.00  52.72   52
 28  \w   -106.00 -81.00   0.50    4.07    -- -100.00 -67.00  -0.08   50
 29  \w   -104.00 -78.00   0.50    4.07    -- -100.00 -75.00  38.42   52
 30  \w   -116.00 -82.00   0.50    4.07    -- -100.00 -65.00  20.65   68
 31  \w   -173.00 -79.00   0.50    4.07    -- -100.00 -75.00 -13.36  188
 32  \w   -172.00 -85.00   0.50    4.07    -- -100.00 -58.00  22.84  174
 33  \w   -108.00 -82.00   0.50    4.07    -- -100.00 -66.00   5.86   52
 34  \w   -106.00 -81.00   0.50    4.07    -- -100.00 -67.00  61.48   50
 35  \w   -102.00 -77.00   0.50    4.07    -- -100.00 -76.00  61.29   50
 36  \w   -103.00 -77.00   0.50    4.07    -- -100.00 -77.00  30.00   52
 37  \w   -106.00 -81.00   0.50    4.07    -- -100.00 -67.00 -19.20   50
 38  \w   -107.00 -81.00   0.50    4.07    -- -100.00 -67.00  30.30   52
 39  \w   -104.00 -78.00   0.50    4.07    -- -100.00 -77.00   0.00   52
 40  \w     35.00  73.00   0.50    4.07    --  107.23 -61.00  30.00   76
 41  \w     35.00  73.00   0.50    4.07    --  107.23 -61.00 -60.00   76
;
_diffrn_measurement_device 'four-circle diffractometer'
_diffrn_measurement_device_type 'Rigaku XtaLAB Synergy-Custom'
_diffrn_measurement_method '\w scans'
_diffrn_orient_matrix_type 'CrysAlisPro convention (1999,Acta A55,543-557)'
_diffrn_orient_matrix_UB_11 -0.1057534000
_diffrn_orient_matrix_UB_12 -0.0240711000
_diffrn_orient_matrix_UB_13 -0.0158137000
_diffrn_orient_matrix_UB_21 -0.0240165000
_diffrn_orient_matrix_UB_22 0.1065870000
_diffrn_orient_matrix_UB_23 -0.0027408000
_diffrn_orient_matrix_UB_31 0.0131820000
_diffrn_orient_matrix_UB_32 0.0006621000
_diffrn_orient_matrix_UB_33 -0.1316692000
_diffrn_radiation_monochromator 'multi-layer mirror optics'
_diffrn_radiation_probe x-ray
_diffrn_radiation_type 'Cu K\a'
_diffrn_radiation_wavelength 1.54184
_diffrn_reflns_av_R_equivalents 0.0305
_diffrn_reflns_av_unetI/netI 0.0233
_diffrn_reflns_Laue_measured_fraction_full 1.000
_diffrn_reflns_Laue_measured_fraction_max 0.972
_diffrn_reflns_limit_h_max 17
_diffrn_reflns_limit_h_min -17
_diffrn_reflns_limit_k_max 16
_diffrn_reflns_limit_k_min -17
_diffrn_reflns_limit_l_max 12
_diffrn_reflns_limit_l_min -14
_diffrn_reflns_number 24695
_diffrn_reflns_point_group_measured_fraction_full 0.992
_diffrn_reflns_point_group_measured_fraction_max 0.947
_diffrn_reflns_theta_full 67.684
_diffrn_reflns_theta_max 76.712
_diffrn_reflns_theta_min 3.133
_diffrn_source 'rotating anode X-ray generator'
_diffrn_source_type micromax007
_exptl_absorpt_coefficient_mu 0.726
_exptl_absorpt_correction_T_max 1.00000
_exptl_absorpt_correction_T_min 0.59983
_exptl_absorpt_correction_type multi-scan
_exptl_absorpt_process_details
;
CrysAlisPro 1.171.41.116a (Rigaku Oxford Diffraction, 2021)
Empirical absorption correction using spherical harmonics,
implemented in SCALE3 ABSPACK scaling algorithm.
;
_exptl_crystal_colour 'clear light colourless'
_exptl_crystal_colour_lustre clear
_exptl_crystal_colour_modifier light
_exptl_crystal_colour_primary colourless
_exptl_crystal_density_diffrn 1.417
_exptl_crystal_description needle
_exptl_crystal_F_000 1024
_exptl_crystal_size_max 0.2
_exptl_crystal_size_mid 0.02
_exptl_crystal_size_min 0.02
_refine_diff_density_max 0.157
_refine_diff_density_min -0.175
_refine_diff_density_rms 0.039
_refine_ls_abs_structure_details
;
 Flack x determined using 1906 quotients [(I+)-(I-)]/[(I+)+(I-)]
 (Parsons, Flack and Wagner, Acta Cryst. B69 (2013) 249-259).
;
_refine_ls_abs_structure_Flack 0.08(8)
_refine_ls_extinction_method none
_refine_ls_goodness_of_fit_ref 1.089
_refine_ls_hydrogen_treatment constr
_refine_ls_matrix_type full
_refine_ls_number_parameters 343
_refine_ls_number_reflns 4617
_refine_ls_number_restraints 0
_refine_ls_restrained_S_all 1.089
_refine_ls_R_factor_all 0.0310
_refine_ls_R_factor_gt 0.0276
_refine_ls_shift/su_max 0.000
_refine_ls_shift/su_mean 0.000
_refine_ls_structure_factor_coef Fsqd
_refine_ls_weighting_details 'w=1/[\s^2^(Fo^2^)+(0.0295P)^2^+0.6061P] where P=(Fo^2^+2Fc^2^)/3'
_refine_ls_weighting_scheme calc
_refine_ls_wR_factor_gt 0.0679
_refine_ls_wR_factor_ref 0.0693
_reflns_Friedel_coverage 0.849
_reflns_Friedel_fraction_full 0.983
_reflns_Friedel_fraction_max 0.919
_reflns_number_gt 4284
_reflns_number_total 4617
_reflns_threshold_expression 'I > 2\s(I)'
_cod_data_source_file d5sc02937f2.cif
_cod_data_source_block exp_657_auto
_cod_depositor_comments 'Adding full bibliography for 1574686--1574690.cif.'
_cod_original_cell_volume 2309.08(4)
_cod_database_code 1574686
_shelx_shelxl_version_number 2018/3
_chemical_oxdiff_formula 'C H N O'
_chemical_oxdiff_usercomment KO20211115-2
_shelx_space_group_comment
;
The symmetry employed for this shelxl refinement is uniquely defined
by the following loop, which should always be used as a source of
symmetry information in preference to the above space-group names.
They are only intended as comments.
;
_olex2_refinement_description
;
1. Fixed Uiso
 At 1.2 times of:
  All C(H) groups, All N(H) groups
2.a Aromatic/amide H refined with riding coordinates:
 N003(H003), N004(H004), C00E(H00E), C00F(H00F), C00H(H00H), C00I(H00I),
 C00M(H00M), C00O(H00O), C00P(H00P), C00Q(H00Q), C00R(H00R), C00U(H00U),
 C00V(H00V), C00W(H00W), C00X(H00X), C00Y(H00Y), C00Z(H00Z), C010(H010),
 C011(H011), C012(H012)
;
_olex2_submission_special_instructions 'No special instructions were received'
_oxdiff_exptl_absorpt_empirical_details
;
Empirical correction (ABSPACK) includes:
- Absorption correction using spherical harmonics
- Frame scaling
;
_oxdiff_exptl_absorpt_empirical_full_max 1.397
_oxdiff_exptl_absorpt_empirical_full_min 0.689

loop_
_space_group_symop_operation_xyz
'x, y, z'
'-x, -y, z'
'y, -x, -z'
'-y, x, -z'

loop_
_atom_site_label
_atom_site_type_symbol
_atom_site_fract_x
_atom_site_fract_y
_atom_site_fract_z
_atom_site_U_iso_or_equiv
_atom_site_adp_type
_atom_site_occupancy
_atom_site_site_symmetry_order
_atom_site_calc_flag
_atom_site_refinement_flags_posn
_atom_site_refinement_flags_adp
_atom_site_refinement_flags_occupancy
_atom_site_disorder_assembly
_atom_site_disorder_group
O001 O 0.96894(11) 0.23429(10) 0.13671(14) 0.0221(3) Uani 1 1 d . . . . .
O002 O 0.73431(10) 0.46892(11) -0.36326(14) 0.0222(3) Uani 1 1 d . . . . .
N003 N 0.89028(12) 0.42566(12) -0.37739(16) 0.0176(4) Uani 1 1 d . . . . .
H003 H 0.947432 0.440428 -0.352813 0.021 Uiso 1 1 calc R U . . .
N004 N 0.92567(12) 0.39027(12) 0.12273(16) 0.0177(4) Uani 1 1 d . . . . .
H004 H 0.940457 0.447411 0.147314 0.021 Uiso 1 1 calc R U . . .
N005 N 1.07750(12) 0.38193(12) -0.31559(16) 0.0160(3) Uani 1 1 d . . . . .
N006 N 0.88198(12) 0.57749(12) 0.18431(16) 0.0160(3) Uani 1 1 d . . . . .
C007 C 0.92777(14) 0.25949(14) -0.41535(19) 0.0166(4) Uani 1 1 d . . . . .
C008 C 0.80027(14) 0.55195(14) 0.24136(18) 0.0152(4) Uani 1 1 d . . . . .
C009 C 0.98315(14) 0.31828(14) 0.15583(18) 0.0163(4) Uani 1 1 d . . . . .
C00A C 0.81830(14) 0.48314(14) -0.34417(18) 0.0166(4) Uani 1 1 d . . . . .
C00B C 0.93023(14) 0.65107(14) 0.22309(18) 0.0160(4) Uani 1 1 d . . . . .
C00C C 1.05189(14) 0.30021(14) -0.25855(18) 0.0158(4) Uani 1 1 d . . . . .
C00D C 0.84392(15) 0.38225(14) 0.05221(19) 0.0168(4) Uani 1 1 d . . . . .
C00E C 0.84975(15) 0.33216(15) -0.0511(2) 0.0197(4) Uani 1 1 d . . . . .
H00E H 0.907158 0.301070 -0.071258 0.024 Uiso 1 1 calc R U . . .
C00F C 0.83230(15) 0.34964(15) -0.5512(2) 0.0196(4) Uani 1 1 d . . . . .
H00F H 0.801292 0.407086 -0.571356 0.024 Uiso 1 1 calc R U . . .
C00G C 0.97638(14) 0.24297(14) -0.30282(19) 0.0167(4) Uani 1 1 d . . . . .
C00H C 0.68258(15) 0.42199(15) 0.0083(2) 0.0182(4) Uani 1 1 d . . . . .
H00H H 0.624770 0.452424 0.028189 0.022 Uiso 1 1 calc R U . . .
C00I C 0.92214(15) 0.18254(15) -0.49173(19) 0.0182(4) Uani 1 1 d . . . . .
H00I H 0.952649 0.124755 -0.471876 0.022 Uiso 1 1 calc R U . . .
C00J C 1.10077(14) 0.27084(14) -0.15702(19) 0.0172(4) Uani 1 1 d . . . . .
C00K C 0.77105(14) 0.60085(14) 0.34311(19) 0.0173(4) Uani 1 1 d . . . . .
C00L C 0.75951(14) 0.42763(13) 0.08473(19) 0.0164(4) Uani 1 1 d . . . . .
C00M C 1.20403(15) 0.40519(15) -0.17846(19) 0.0194(4) Uani 1 1 d . . . . .
H00M H 1.257151 0.441874 -0.155087 0.023 Uiso 1 1 calc R U . . .
C00N C 1.15103(14) 0.43043(14) -0.27678(19) 0.0165(4) Uani 1 1 d . . . . .
C00O C 0.63518(14) 0.49823(15) 0.3601(2) 0.0198(4) Uani 1 1 d . . . . .
H00O H 0.580277 0.477875 0.400529 0.024 Uiso 1 1 calc R U . . .
C00P C 0.68737(14) 0.57287(15) 0.4013(2) 0.0200(4) Uani 1 1 d . . . . .
H00P H 0.667512 0.605647 0.468646 0.024 Uiso 1 1 calc R U . . .
C00Q C 0.90519(15) 0.70416(15) 0.32156(19) 0.0197(4) Uani 1 1 d . . . . .
H00Q H 0.941909 0.757249 0.344948 0.024 Uiso 1 1 calc R U . . .
C00R C 1.07294(15) 0.18730(14) -0.0986(2) 0.0196(4) Uani 1 1 d . . . . .
H00R H 1.105751 0.167446 -0.031336 0.024 Uiso 1 1 calc R U . . .
C00S C 0.74302(14) 0.47635(14) 0.19731(19) 0.0165(4) Uani 1 1 d . . . . .
C00T C 0.88228(14) 0.34403(15) -0.44794(19) 0.0169(4) Uani 1 1 d . . . . .
C00U C 0.66233(14) 0.45171(14) 0.2585(2) 0.0186(4) Uani 1 1 d . . . . .
H00U H 0.623908 0.401392 0.230518 0.022 Uiso 1 1 calc R U . . .
C00V C 0.77248(15) 0.32735(14) -0.1247(2) 0.0203(4) Uani 1 1 d . . . . .
H00V H 0.776817 0.292884 -0.194862 0.024 Uiso 1 1 calc R U . . .
C00W C 0.82721(14) 0.27244(15) -0.62485(19) 0.0201(4) Uani 1 1 d . . . . .
H00W H 0.792583 0.276764 -0.694847 0.024 Uiso 1 1 calc R U . . .
C00X C 0.99829(15) 0.13530(14) -0.1399(2) 0.0199(4) Uani 1 1 d . . . . .
H00X H 0.977870 0.080456 -0.099378 0.024 Uiso 1 1 calc R U . . .
C00Y C 0.82676(15) 0.67719(15) 0.38233(19) 0.0196(4) Uani 1 1 d . . . . .
H00Y H 0.809825 0.709850 0.450886 0.024 Uiso 1 1 calc R U . . .
C00Z C 0.68828(15) 0.37342(14) -0.0953(2) 0.0200(4) Uani 1 1 d . . . . .
H00Z H 0.635332 0.371500 -0.145840 0.024 Uiso 1 1 calc R U . . .
C010 C 1.17725(15) 0.32683(15) -0.11766(19) 0.0198(4) Uani 1 1 d . . . . .
H010 H 1.209926 0.309994 -0.049085 0.024 Uiso 1 1 calc R U . . .
C011 C 0.95174(14) 0.16233(14) -0.2415(2) 0.0187(4) Uani 1 1 d . . . . .
H011 H 0.901391 0.123897 -0.269334 0.022 Uiso 1 1 calc R U . . .
C012 C 0.87340(14) 0.18826(15) -0.5954(2) 0.0200(4) Uani 1 1 d . . . . .
H012 H 0.871464 0.135302 -0.645879 0.024 Uiso 1 1 calc R U . . .

loop_
_atom_site_aniso_label
_atom_site_aniso_U_11
_atom_site_aniso_U_22
_atom_site_aniso_U_33
_atom_site_aniso_U_23
_atom_site_aniso_U_13
_atom_site_aniso_U_12
O001 0.0248(8) 0.0160(7) 0.0256(8) 0.0001(6) -0.0019(7) -0.0020(6)
O002 0.0160(7) 0.0247(8) 0.0260(8) -0.0017(7) -0.0002(6) -0.0020(6)
N003 0.0150(8) 0.0155(8) 0.0222(10) -0.0014(7) -0.0039(7) -0.0002(6)
N004 0.0154(8) 0.0149(8) 0.0229(10) -0.0041(7) -0.0019(7) -0.0002(6)
N005 0.0160(8) 0.0149(8) 0.0171(9) -0.0011(7) 0.0014(7) 0.0005(6)
N006 0.0149(8) 0.0156(8) 0.0175(9) 0.0020(7) -0.0006(7) 0.0007(6)
C007 0.0139(9) 0.0171(9) 0.0189(10) -0.0001(8) 0.0012(8) -0.0019(7)
C008 0.0155(9) 0.0157(9) 0.0145(10) 0.0030(8) -0.0001(7) 0.0023(7)
C009 0.0166(9) 0.0169(9) 0.0153(10) 0.0000(8) 0.0035(7) -0.0012(7)
C00A 0.0169(9) 0.0169(9) 0.0161(10) 0.0036(8) -0.0001(8) -0.0008(7)
C00B 0.0148(9) 0.0148(9) 0.0185(11) 0.0028(7) -0.0007(8) 0.0018(7)
C00C 0.0161(9) 0.0153(9) 0.0161(10) -0.0007(8) 0.0027(8) 0.0020(7)
C00D 0.0160(9) 0.0152(9) 0.0194(11) 0.0012(8) -0.0001(8) -0.0025(8)
C00E 0.0182(10) 0.0187(10) 0.0221(11) 0.0002(8) 0.0027(8) -0.0015(8)
C00F 0.0190(10) 0.0176(10) 0.0222(11) 0.0023(8) -0.0002(8) -0.0012(8)
C00G 0.0159(9) 0.0144(9) 0.0198(11) -0.0020(8) 0.0014(8) 0.0028(7)
C00H 0.0159(9) 0.0161(10) 0.0226(11) 0.0035(8) 0.0003(8) -0.0021(8)
C00I 0.0162(10) 0.0160(9) 0.0223(11) -0.0001(8) 0.0042(8) -0.0020(8)
C00J 0.0151(9) 0.0178(10) 0.0186(11) -0.0006(8) 0.0020(8) 0.0050(7)
C00K 0.0177(10) 0.0157(9) 0.0186(11) 0.0024(8) 0.0001(8) 0.0052(8)
C00L 0.0165(9) 0.0129(9) 0.0199(10) 0.0010(8) 0.0002(8) -0.0027(7)
C00M 0.0162(9) 0.0196(10) 0.0224(12) -0.0029(8) -0.0018(8) 0.0013(8)
C00N 0.0155(9) 0.0154(9) 0.0187(11) -0.0018(8) 0.0026(8) 0.0020(7)
C00O 0.0152(9) 0.0207(10) 0.0234(12) 0.0050(8) 0.0035(8) 0.0032(7)
C00P 0.0194(10) 0.0201(10) 0.0205(12) 0.0005(8) 0.0024(8) 0.0062(8)
C00Q 0.0202(10) 0.0163(9) 0.0226(12) -0.0021(8) -0.0032(8) 0.0010(8)
C00R 0.0201(10) 0.0189(10) 0.0199(11) 0.0018(8) 0.0011(8) 0.0061(8)
C00S 0.0147(9) 0.0159(9) 0.0188(10) 0.0009(8) -0.0007(8) 0.0023(7)
C00T 0.0155(9) 0.0152(9) 0.0201(11) 0.0001(8) 0.0012(8) -0.0024(7)
C00U 0.0158(9) 0.0173(9) 0.0228(12) 0.0027(8) -0.0018(8) 0.0001(7)
C00V 0.0229(10) 0.0191(10) 0.0190(11) -0.0004(8) 0.0000(9) -0.0043(8)
C00W 0.0181(10) 0.0240(10) 0.0180(11) 0.0009(9) -0.0003(8) -0.0039(8)
C00X 0.0212(10) 0.0143(9) 0.0243(12) 0.0030(8) 0.0055(8) 0.0028(7)
C00Y 0.0220(10) 0.0185(10) 0.0184(11) -0.0025(8) -0.0007(8) 0.0047(8)
C00Z 0.0211(10) 0.0175(9) 0.0215(12) 0.0017(8) -0.0039(8) -0.0055(8)
C010 0.0189(10) 0.0219(10) 0.0185(11) -0.0008(8) -0.0033(8) 0.0047(8)
C011 0.0175(9) 0.0156(9) 0.0232(12) -0.0018(8) 0.0017(8) 0.0005(8)
C012 0.0180(10) 0.0208(10) 0.0211(12) -0.0047(8) 0.0015(8) -0.0044(8)

loop_
_atom_type_symbol
_atom_type_description
_atom_type_scat_dispersion_real
_atom_type_scat_dispersion_imag
_atom_type_scat_source
C C 0.0181 0.0091 'International Tables Vol C Tables 4.2.6.8 and 6.1.1.4'
H H 0.0000 0.0000 'International Tables Vol C Tables 4.2.6.8 and 6.1.1.4'
N N 0.0311 0.0180 'International Tables Vol C Tables 4.2.6.8 and 6.1.1.4'
O O 0.0492 0.0322 'International Tables Vol C Tables 4.2.6.8 and 6.1.1.4'

loop_
_geom_angle_atom_site_label_1
_geom_angle_atom_site_label_2
_geom_angle_atom_site_label_3
_geom_angle
_geom_angle_site_symmetry_1
_geom_angle_site_symmetry_3
_geom_angle_publ_flag
C00A N003 H003 116.9 . . ?
C00A N003 C00T 126.20(17) . . ?
C00T N003 H003 116.9 . . ?
C009 N004 H004 116.9 . . ?
C009 N004 C00D 126.17(17) . . ?
C00D N004 H004 116.9 . . ?
C00N N005 C00C 118.36(18) . . ?
C00B N006 C008 118.23(18) . . ?
C00I C007 C00G 117.25(18) . . ?
C00I C007 C00T 117.39(19) . . ?
C00T C007 C00G 125.24(18) . . ?
N006 C008 C00K 120.86(18) . . ?
N006 C008 C00S 119.66(18) . . ?
C00K C008 C00S 119.48(18) . . ?
O001 C009 N004 125.24(19) . . ?
O001 C009 C00B 120.21(19) . 2_765 ?
N004 C009 C00B 114.54(17) . 2_765 ?
O002 C00A N003 125.21(19) . . ?
O002 C00A C00N 120.25(19) . 2_765 ?
N003 C00A C00N 114.53(17) . 2_765 ?
N006 C00B C009 117.70(19) . 2_765 ?
N006 C00B C00Q 124.35(19) . . ?
C00Q C00B C009 117.94(18) . 2_765 ?
N005 C00C C00G 119.62(19) . . ?
N005 C00C C00J 120.89(18) . . ?
C00J C00C C00G 119.48(19) . . ?
C00E C00D N004 119.27(19) . . ?
C00E C00D C00L 120.82(19) . . ?
C00L C00D N004 119.86(19) . . ?
C00D C00E H00E 119.7 . . ?
C00V C00E C00D 120.6(2) . . ?
C00V C00E H00E 119.7 . . ?
C00T C00F H00F 119.6 . . ?
C00W C00F H00F 119.6 . . ?
C00W C00F C00T 120.8(2) . . ?
C00C C00G C007 124.57(19) . . ?
C011 C00G C007 117.52(18) . . ?
C011 C00G C00C 117.7(2) . . ?
C00L C00H H00H 118.9 . . ?
C00Z C00H H00H 118.9 . . ?
C00Z C00H C00L 122.1(2) . . ?
C007 C00I H00I 119.0 . . ?
C012 C00I C007 122.0(2) . . ?
C012 C00I H00I 119.0 . . ?
C00R C00J C00C 120.24(19) . . ?
C010 C00J C00C 118.28(19) . . ?
C010 C00J C00R 121.5(2) . . ?
C00P C00K C008 120.05(19) . . ?
C00Y C00K C008 118.39(19) . . ?
C00Y C00K C00P 121.6(2) . . ?
C00D C00L C00H 117.37(19) . . ?
C00D C00L C00S 125.22(18) . . ?
C00H C00L C00S 117.29(18) . . ?
C00N C00M H00M 120.8 . . ?
C010 C00M H00M 120.8 . . ?
C010 C00M C00N 118.45(19) . . ?
N005 C00N C00A 117.75(19) . 2_765 ?
N005 C00N C00M 124.15(19) . . ?
C00M C00N C00A 118.09(18) . 2_765 ?
C00P C00O H00O 119.8 . . ?
C00P C00O C00U 120.4(2) . . ?
C00U C00O H00O 119.8 . . ?
C00K C00P H00P 120.2 . . ?
C00O C00P C00K 119.6(2) . . ?
C00O C00P H00P 120.2 . . ?
C00B C00Q H00Q 120.9 . . ?
C00Y C00Q C00B 118.24(19) . . ?
C00Y C00Q H00Q 120.9 . . ?
C00J C00R H00R 120.3 . . ?
C00X C00R C00J 119.4(2) . . ?
C00X C00R H00R 120.3 . . ?
C008 C00S C00L 124.53(18) . . ?
C00U C00S C008 117.8(2) . . ?
C00U C00S C00L 117.42(18) . . ?
C007 C00T N003 119.81(19) . . ?
C00F C00T N003 119.43(19) . . ?
C00F C00T C007 120.71(19) . . ?
C00O C00U H00U 118.7 . . ?
C00S C00U C00O 122.5(2) . . ?
C00S C00U H00U 118.7 . . ?
C00E C00V H00V 120.2 . . ?
C00E C00V C00Z 119.7(2) . . ?
C00Z C00V H00V 120.2 . . ?
C00F C00W H00W 120.3 . . ?
C00F C00W C012 119.5(2) . . ?
C012 C00W H00W 120.3 . . ?
C00R C00X H00X 119.7 . . ?
C00R C00X C011 120.6(2) . . ?
C011 C00X H00X 119.7 . . ?
C00K C00Y H00Y 120.1 . . ?
C00Q C00Y C00K 119.8(2) . . ?
C00Q C00Y H00Y 120.1 . . ?
C00H C00Z C00V 119.4(2) . . ?
C00H C00Z H00Z 120.3 . . ?
C00V C00Z H00Z 120.3 . . ?
C00J C010 H010 120.1 . . ?
C00M C010 C00J 119.8(2) . . ?
C00M C010 H010 120.1 . . ?
C00G C011 C00X 122.5(2) . . ?
C00G C011 H011 118.7 . . ?
C00X C011 H011 118.7 . . ?
C00I C012 C00W 119.5(2) . . ?
C00I C012 H012 120.2 . . ?
C00W C012 H012 120.2 . . ?

loop_
_geom_bond_atom_site_label_1
_geom_bond_atom_site_label_2
_geom_bond_distance
_geom_bond_site_symmetry_2
_geom_bond_publ_flag
O001 C009 1.222(3) . ?
O002 C00A 1.222(3) . ?
N003 H003 0.8800 . ?
N003 C00A 1.355(3) . ?
N003 C00T 1.417(3) . ?
N004 H004 0.8800 . ?
N004 C009 1.355(3) . ?
N004 C00D 1.419(3) . ?
N005 C00C 1.377(3) . ?
N005 C00N 1.322(3) . ?
N006 C008 1.377(3) . ?
N006 C00B 1.320(3) . ?
C007 C00G 1.494(3) . ?
C007 C00I 1.404(3) . ?
C007 C00T 1.406(3) . ?
C008 C00K 1.428(3) . ?
C008 C00S 1.432(3) . ?
C009 C00B 1.513(3) 2_765 ?
C00A C00N 1.512(3) 2_765 ?
C00B C00Q 1.411(3) . ?
C00C C00G 1.432(3) . ?
C00C C00J 1.427(3) . ?
C00D C00E 1.395(3) . ?
C00D C00L 1.403(3) . ?
C00E H00E 0.9500 . ?
C00E C00V 1.387(3) . ?
C00F H00F 0.9500 . ?
C00F C00T 1.393(3) . ?
C00F C00W 1.386(3) . ?
C00G C011 1.386(3) . ?
C00H H00H 0.9500 . ?
C00H C00L 1.404(3) . ?
C00H C00Z 1.386(3) . ?
C00I H00I 0.9500 . ?
C00I C012 1.388(3) . ?
C00J C00R 1.415(3) . ?
C00J C010 1.413(3) . ?
C00K C00P 1.416(3) . ?
C00K C00Y 1.409(3) . ?
C00L C00S 1.495(3) . ?
C00M H00M 0.9500 . ?
C00M C00N 1.410(3) . ?
C00M C010 1.365(3) . ?
C00O H00O 0.9500 . ?
C00O C00P 1.371(3) . ?
C00O C00U 1.403(3) . ?
C00P H00P 0.9500 . ?
C00Q H00Q 0.9500 . ?
C00Q C00Y 1.366(3) . ?
C00R H00R 0.9500 . ?
C00R C00X 1.370(3) . ?
C00S C00U 1.386(3) . ?
C00U H00U 0.9500 . ?
C00V H00V 0.9500 . ?
C00V C00Z 1.396(3) . ?
C00W H00W 0.9500 . ?
C00W C012 1.397(3) . ?
C00X H00X 0.9500 . ?
C00X C011 1.403(3) . ?
C00Y H00Y 0.9500 . ?
C00Z H00Z 0.9500 . ?
C010 H010 0.9500 . ?
C011 H011 0.9500 . ?
C012 H012 0.9500 . ?

loop_
_geom_torsion_atom_site_label_1
_geom_torsion_atom_site_label_2
_geom_torsion_atom_site_label_3
_geom_torsion_atom_site_label_4
_geom_torsion
_geom_torsion_site_symmetry_1
_geom_torsion_site_symmetry_2
_geom_torsion_site_symmetry_3
_geom_torsion_site_symmetry_4
_geom_torsion_publ_flag
N004 C00D C00E C00V -176.57(19) . . . . ?
N004 C00D C00L C00H 176.28(18) . . . . ?
N004 C00D C00L C00S -7.7(3) . . . . ?
N005 C00C C00G C007 6.6(3) . . . . ?
N005 C00C C00G C011 -178.78(18) . . . . ?
N005 C00C C00J C00R 179.27(18) . . . . ?
N005 C00C C00J C010 -1.1(3) . . . . ?
N006 C008 C00K C00P -179.28(18) . . . . ?
N006 C008 C00K C00Y 1.3(3) . . . . ?
N006 C008 C00S C00L -6.7(3) . . . . ?
N006 C008 C00S C00U 178.82(18) . . . . ?
N006 C00B C00Q C00Y 1.1(3) . . . . ?
C007 C00G C011 C00X 174.43(18) . . . . ?
C007 C00I C012 C00W -0.8(3) . . . . ?
C008 N006 C00B C009 -176.70(17) . . . 2_765 ?
C008 N006 C00B C00Q 1.9(3) . . . . ?
C008 C00K C00P C00O 0.6(3) . . . . ?
C008 C00K C00Y C00Q 1.6(3) . . . . ?
C008 C00S C00U C00O 0.4(3) . . . . ?
C009 N004 C00D C00E -49.3(3) . . . . ?
C009 N004 C00D C00L 133.2(2) . . . . ?
C009 C00B C00Q C00Y 179.65(18) 2_765 . . . ?
C00A N003 C00T C007 -133.2(2) . . . . ?
C00A N003 C00T C00F 49.3(3) . . . . ?
C00B N006 C008 C00K -3.0(3) . . . . ?
C00B N006 C008 C00S 176.02(18) . . . . ?
C00B C00Q C00Y C00K -2.8(3) . . . . ?
C00C N005 C00N C00A 176.61(18) . . . 2_765 ?
C00C N005 C00N C00M -1.6(3) . . . . ?
C00C C00G C011 C00X -0.6(3) . . . . ?
C00C C00J C00R C00X -0.5(3) . . . . ?
C00C C00J C010 C00M -1.8(3) . . . . ?
C00D N004 C009 O001 -5.8(3) . . . . ?
C00D N004 C009 C00B 175.21(19) . . . 2_765 ?
C00D C00E C00V C00Z 0.3(3) . . . . ?
C00D C00L C00S C008 56.7(3) . . . . ?
C00D C00L C00S C00U -128.8(2) . . . . ?
C00E C00D C00L C00H -1.2(3) . . . . ?
C00E C00D C00L C00S 174.77(19) . . . . ?
C00E C00V C00Z C00H -1.2(3) . . . . ?
C00F C00W C012 C00I 1.2(3) . . . . ?
C00G C007 C00I C012 175.85(18) . . . . ?
C00G C007 C00T N003 7.8(3) . . . . ?
C00G C007 C00T C00F -174.70(19) . . . . ?
C00G C00C C00J C00R -1.9(3) . . . . ?
C00G C00C C00J C010 177.70(18) . . . . ?
C00H C00L C00S C008 -127.3(2) . . . . ?
C00H C00L C00S C00U 47.2(3) . . . . ?
C00I C007 C00G C00C 127.4(2) . . . . ?
C00I C007 C00G C011 -47.2(3) . . . . ?
C00I C007 C00T N003 -176.32(18) . . . . ?
C00I C007 C00T C00F 1.2(3) . . . . ?
C00J C00C C00G C007 -172.24(18) . . . . ?
C00J C00C C00G C011 2.4(3) . . . . ?
C00J C00R C00X C011 2.3(3) . . . . ?
C00K C008 C00S C00L 172.37(18) . . . . ?
C00K C008 C00S C00U -2.1(3) . . . . ?
C00L C00D C00E C00V 0.9(3) . . . . ?
C00L C00H C00Z C00V 0.9(3) . . . . ?
C00L C00S C00U C00O -174.44(18) . . . . ?
C00N N005 C00C C00G -176.04(18) . . . . ?
C00N N005 C00C C00J 2.8(3) . . . . ?
C00N C00M C010 C00J 2.9(3) . . . . ?
C00P C00K C00Y C00Q -177.72(19) . . . . ?
C00P C00O C00U C00S 1.8(3) . . . . ?
C00R C00J C010 C00M 177.8(2) . . . . ?
C00R C00X C011 C00G -1.8(3) . . . . ?
C00S C008 C00K C00P 1.6(3) . . . . ?
C00S C008 C00K C00Y -177.72(18) . . . . ?
C00T N003 C00A O002 5.8(3) . . . . ?
C00T N003 C00A C00N -175.26(19) . . . 2_765 ?
C00T C007 C00G C00C -56.6(3) . . . . ?
C00T C007 C00G C011 128.7(2) . . . . ?
C00T C007 C00I C012 -0.4(3) . . . . ?
C00T C00F C00W C012 -0.4(3) . . . . ?
C00U C00O C00P C00K -2.3(3) . . . . ?
C00W C00F C00T N003 176.73(19) . . . . ?
C00W C00F C00T C007 -0.8(3) . . . . ?
C00Y C00K C00P C00O 179.9(2) . . . . ?
C00Z C00H C00L C00D 0.3(3) . . . . ?
C00Z C00H C00L C00S -175.98(18) . . . . ?
C010 C00J C00R C00X 179.94(19) . . . . ?
C010 C00M C00N N005 -1.3(3) . . . . ?
C010 C00M C00N C00A -179.50(19) . . . 2_765 ?
